data_4316482
loop_
_publ_author_name
'Maria Jos\'e Calhorda'
'Carmen Ceamanos'
'Olga Crespo'
'M. Concepci\'on Gimeno'
'Antonio Laguna'
'Carmen Larraz'
'Pedro D. Vaz'
'M. Dolores Villacampa'

_publ_section_title
;
 Heteropolynuclear Gold Complexes with Metallophilic Interactions:
 Modulation of the Luminescent Properties
;
_journal_name_full 'Inorganic Chemistry'
_journal_page_first 8255
_journal_page_last 8269
_journal_paper_doi 10.1021/ic100413x
_journal_volume 49
_journal_year 2010
_chemical_formula_sum 'C24.5 H25.5 Au Cl3 Ir N2 P'
_chemical_formula_weight 874.46
_chemical_name_systematic
; 
 ? 
;
_space_group_IT_number 14
_symmetry_cell_setting monoclinic
_symmetry_space_group_name_Hall '-P 2ybc'
_symmetry_space_group_name_H-M 'P 1 21/c 1'
_atom_sites_solution_hydrogens geom
_atom_sites_solution_primary direct
_atom_sites_solution_secondary difmap
_audit_creation_method SHELXL-97
_cell_angle_alpha 90.00
_cell_angle_beta 114.23(3)
_cell_angle_gamma 90.00
_cell_formula_units_Z 8
_cell_length_a 18.090(4)
_cell_length_b 17.031(3)
_cell_length_c 17.584(4)
_cell_measurement_reflns_used 3476
_cell_measurement_temperature 100(2)
_cell_measurement_theta_max 32.5
_cell_measurement_theta_min 2.5
_cell_volume 4940(2)
_computing_cell_refinement 'Crysalis RED'
_computing_data_collection 'Crysalis CCD'
_computing_data_reduction 'Crysalis RED'
_computing_molecular_graphics XP
_computing_publication_material XCIF
_computing_structure_refinement 'SHELXL-97 (Sheldrick, 1997)'
_computing_structure_solution 'SHELXS-97 (Sheldrick, 1990)'
_diffrn_ambient_temperature 100(2)
_diffrn_detector_area_resol_mean 16.06
_diffrn_measured_fraction_theta_full 0.990
_diffrn_measured_fraction_theta_max 0.990
_diffrn_measurement_device_type 'Xcalibur Oxford Diffraction'
_diffrn_measurement_method '\w rotatations'
_diffrn_radiation_monochromator graphite
_diffrn_radiation_source 'fine-focus sealed tube'
_diffrn_radiation_type MoK\a
_diffrn_radiation_wavelength 0.71073
_diffrn_reflns_av_R_equivalents 0.0829
_diffrn_reflns_av_sigmaI/netI 0.0434
_diffrn_reflns_limit_h_max 21
_diffrn_reflns_limit_h_min -21
_diffrn_reflns_limit_k_max 19
_diffrn_reflns_limit_k_min -20
_diffrn_reflns_limit_l_max 20
_diffrn_reflns_limit_l_min -20
_diffrn_reflns_number 56190
_diffrn_reflns_theta_full 25.00
_diffrn_reflns_theta_max 25.00
_diffrn_reflns_theta_min 3.62
_exptl_absorpt_coefficient_mu 11.721
_exptl_absorpt_correction_T_max 0.4540
_exptl_absorpt_correction_T_min 0.1653
_exptl_absorpt_correction_type multi-scan
_exptl_absorpt_process_details SADABS
_exptl_crystal_colour yellow
_exptl_crystal_density_diffrn 2.351
_exptl_crystal_density_method 'not measured'
_exptl_crystal_description plate
_exptl_crystal_F_000 3268
_exptl_crystal_size_max 0.24
_exptl_crystal_size_mid 0.22
_exptl_crystal_size_min 0.08
_refine_diff_density_max 2.880
_refine_diff_density_min -3.408
_refine_diff_density_rms 0.276
_refine_ls_extinction_method none
_refine_ls_goodness_of_fit_ref 1.059
_refine_ls_hydrogen_treatment constr
_refine_ls_matrix_type full
_refine_ls_number_parameters 586
_refine_ls_number_reflns 8624
_refine_ls_number_restraints 0
_refine_ls_restrained_S_all 1.059
_refine_ls_R_factor_all 0.0662
_refine_ls_R_factor_gt 0.0512
_refine_ls_shift/su_max 0.000
_refine_ls_shift/su_mean 0.000
_refine_ls_structure_factor_coef Fsqd
_refine_ls_weighting_details 'calc w=1/[\s^2^(Fo^2^)+(0.0747P)^2^+80.1851P] where P=(Fo^2^+2Fc^2^)/3'
_refine_ls_weighting_scheme calc
_refine_ls_wR_factor_gt 0.1332
_refine_ls_wR_factor_ref 0.1399
_reflns_number_gt 7088
_reflns_number_total 8624
_reflns_threshold_expression >2sigma(I)
_cod_data_source_file ic100413x_si_007.cif
_cod_data_source_block c91
_cod_depositor_comments
;
The following automatic conversions were performed:

'_symmetry_cell_setting' value 'Monoclinic' changed to 'monoclinic'
according to the built-in table from CIF Core dictionary named
'cif_core.dic' version 2.4.1 from 2010-06-29.

Automatic conversion script
Id: cif_fix_values 1646 2011-03-28 12:23:43Z adriana 
;
_cod_original_cell_volume 4940.2(17)
_cod_original_formula_sum 'C24.50 H25.50 Au Cl3 Ir N2 P'
_cod_database_code 4316482

loop_
_symmetry_equiv_pos_as_xyz
'x, y, z'
'-x, y+1/2, -z+1/2'
'-x, -y, -z'
'x, -y-1/2, z-1/2'

loop_
_atom_site_label
_atom_site_type_symbol
_atom_site_fract_x
_atom_site_fract_y
_atom_site_fract_z
_atom_site_U_iso_or_equiv
_atom_site_adp_type
_atom_site_occupancy
_atom_site_symmetry_multiplicity
_atom_site_calc_flag
_atom_site_refinement_flags
_atom_site_disorder_assembly
_atom_site_disorder_group
Au1 Au 0.94501(3) 0.15679(3) 0.66152(3) 0.02471(14) Uani 1 1 d . . .
Ir1 Ir 0.76389(3) 0.14567(3) 0.61563(3) 0.03201(16) Uani 1 1 d . . .
P1 P 0.95100(18) 0.1353(2) 0.78821(19) 0.0225(7) Uani 1 1 d . . .
Cl1 Cl 0.9630(2) 0.1750(2) 0.5402(2) 0.0349(8) Uani 1 1 d . . .
Cl2 Cl 0.7865(2) 0.2815(2) 0.6097(2) 0.0397(8) Uani 1 1 d . . .
C1 C 0.9742(7) 0.0342(8) 0.8223(8) 0.028(3) Uani 1 1 d . . .
C2 C 0.9529(7) 0.0040(8) 0.8824(8) 0.027(3) Uani 1 1 d . . .
H2 H 0.9219 0.0340 0.9045 0.033 Uiso 1 1 calc R . .
C3 C 0.9774(8) -0.0706(9) 0.9100(8) 0.035(3) Uani 1 1 d . . .
H3 H 0.9629 -0.0925 0.9517 0.042 Uiso 1 1 calc R . .
C4 C 1.0228(8) -0.1154(8) 0.8786(9) 0.033(3) Uani 1 1 d . . .
H4 H 1.0394 -0.1669 0.8995 0.040 Uiso 1 1 calc R . .
C5 C 1.0433(8) -0.0866(9) 0.8193(10) 0.039(4) Uani 1 1 d . . .
H5 H 1.0742 -0.1172 0.7978 0.047 Uiso 1 1 calc R . .
C6 C 1.0185(8) -0.0106(9) 0.7895(9) 0.036(3) Uani 1 1 d . . .
H6 H 1.0319 0.0104 0.7467 0.043 Uiso 1 1 calc R . .
C11 C 1.0294(7) 0.1922(8) 0.8676(8) 0.027(3) Uani 1 1 d . . .
C12 C 1.0180(7) 0.2701(7) 0.8631(8) 0.025(3) Uani 1 1 d . . .
H12 H 0.9704 0.2922 0.8213 0.030 Uiso 1 1 calc R . .
C13 C 1.0755(9) 0.3171(10) 0.9191(10) 0.045(4) Uani 1 1 d . . .
H13 H 1.0676 0.3724 0.9160 0.054 Uiso 1 1 calc R . .
C14 C 1.1453(8) 0.2863(10) 0.9804(10) 0.040(4) Uani 1 1 d . . .
H14 H 1.1842 0.3201 1.0195 0.049 Uiso 1 1 calc R . .
C15 C 1.1578(8) 0.2073(11) 0.9844(9) 0.040(4) Uani 1 1 d . . .
H15 H 1.2062 0.1863 1.0259 0.048 Uiso 1 1 calc R . .
N2 N 1.0995(7) 0.1559(9) 0.9274(8) 0.046(3) Uani 1 1 d . . .
C21 C 0.8611(7) 0.1606(8) 0.8071(8) 0.026(3) Uani 1 1 d . . .
C22 C 0.8702(8) 0.1757(9) 0.8869(8) 0.034(3) Uani 1 1 d . . .
H22 H 0.9221 0.1742 0.9322 0.041 Uiso 1 1 calc R . .
C23 C 0.8006(8) 0.1933(9) 0.8999(9) 0.035(3) Uani 1 1 d . . .
H23 H 0.8050 0.2037 0.9547 0.042 Uiso 1 1 calc R . .
C24 C 0.7279(9) 0.1956(10) 0.8353(10) 0.045(4) Uani 1 1 d . . .
H24 H 0.6807 0.2072 0.8441 0.053 Uiso 1 1 calc R . .
C25 C 0.7220(9) 0.1808(10) 0.7551(10) 0.042(4) Uani 1 1 d . . .
H25 H 0.6708 0.1849 0.7091 0.050 Uiso 1 1 calc R . .
N1 N 0.7883(6) 0.1607(7) 0.7415(6) 0.025(2) Uani 1 1 d . . .
C30 C 0.7589(10) 0.1229(10) 0.4958(9) 0.042(4) Uani 1 1 d . . .
H30 H 0.8000 0.1619 0.5110 0.050 Uiso 1 1 calc R . .
C31 C 0.7831(11) 0.0370(10) 0.4857(10) 0.050(4) Uani 1 1 d . . .
H31A H 0.7369 0.0102 0.4414 0.060 Uiso 1 1 calc R . .
H31B H 0.8291 0.0374 0.4690 0.060 Uiso 1 1 calc R . .
C32 C 0.8070(13) -0.0072(9) 0.5676(11) 0.059(5) Uani 1 1 d . . .
H32 H 0.8382 -0.0539 0.5776 0.071 Uiso 1 1 calc R . .
C33 C 0.7826(10) 0.0216(9) 0.6272(12) 0.051(4) Uani 1 1 d . . .
H33 H 0.8232 0.0297 0.6819 0.061 Uiso 1 1 calc R . .
C34 C 0.7050(10) 0.0391(10) 0.6133(11) 0.051(4) Uani 1 1 d . . .
H34 H 0.6931 0.0626 0.6559 0.061 Uiso 1 1 calc R . .
C35 C 0.6353(12) 0.0203(13) 0.5267(11) 0.063(5) Uani 1 1 d . . .
H35A H 0.6529 -0.0220 0.4992 0.076 Uiso 1 1 calc R . .
H35B H 0.5872 0.0014 0.5347 0.076 Uiso 1 1 calc R . .
C36 C 0.6125(9) 0.0931(12) 0.4709(10) 0.054(5) Uani 1 1 d . . .
H36A H 0.5721 0.1241 0.4826 0.065 Uiso 1 1 calc R . .
H36B H 0.5872 0.0764 0.4118 0.065 Uiso 1 1 calc R . .
C37 C 0.6860(8) 0.1448(9) 0.4847(9) 0.040(4) Uani 1 1 d . . .
H37 H 0.6775 0.1998 0.4852 0.047 Uiso 1 1 calc R . .
Au2 Au 0.43597(3) 0.10271(3) 0.85030(3) 0.02460(14) Uani 1 1 d . . .
Ir2 Ir 0.27761(3) 0.18554(3) 0.74557(3) 0.02354(14) Uani 1 1 d . . .
P2 P 0.34907(18) 0.0083(2) 0.8444(2) 0.0237(7) Uani 1 1 d . . .
Cl3 Cl 0.54478(18) 0.1844(2) 0.8755(2) 0.0349(8) Uani 1 1 d . . .
Cl4 Cl 0.33438(18) 0.1516(2) 0.6502(2) 0.0288(7) Uani 1 1 d . . .
C41 C 0.3939(7) -0.0868(8) 0.8410(9) 0.030(3) Uani 1 1 d . . .
C42 C 0.4092(8) -0.0970(9) 0.7731(9) 0.032(3) Uani 1 1 d . . .
H42 H 0.3916 -0.0594 0.7293 0.038 Uiso 1 1 calc R . .
C43 C 0.4505(10) -0.1622(11) 0.7683(11) 0.050(4) Uani 1 1 d . . .
H43 H 0.4612 -0.1698 0.7202 0.059 Uiso 1 1 calc R . .
C44 C 0.4766(9) -0.2162(10) 0.8294(11) 0.048(4) Uani 1 1 d . . .
H44 H 0.5059 -0.2609 0.8249 0.058 Uiso 1 1 calc R . .
C45 C 0.4597(9) -0.2055(10) 0.9004(10) 0.044(4) Uani 1 1 d . . .
H45 H 0.4788 -0.2426 0.9446 0.053 Uiso 1 1 calc R . .
C46 C 0.4147(8) -0.1403(9) 0.9057(10) 0.042(4) Uani 1 1 d . . .
H46 H 0.3994 -0.1333 0.9509 0.050 Uiso 1 1 calc R . .
C51 C 0.3256(8) 0.0077(8) 0.9355(8) 0.027(3) Uani 1 1 d . . .
C52 C 0.2531(7) -0.0212(8) 0.9298(8) 0.024(3) Uani 1 1 d . . .
H52 H 0.2148 -0.0417 0.8785 0.029 Uiso 1 1 calc R . .
C53 C 0.2370(8) -0.0201(9) 0.9978(10) 0.038(3) Uani 1 1 d . . .
H53 H 0.1870 -0.0407 0.9942 0.046 Uiso 1 1 calc R . .
C54 C 0.2930(9) 0.0112(9) 1.0750(9) 0.041(4) Uani 1 1 d . . .
H54 H 0.2803 0.0125 1.1223 0.049 Uiso 1 1 calc R . .
C55 C 0.3655(9) 0.0393(10) 1.0797(9) 0.041(4) Uani 1 1 d . . .
H55 H 0.4043 0.0595 1.1309 0.050 Uiso 1 1 calc R . .
N4 N 0.3826(7) 0.0382(8) 1.0084(8) 0.046(3) Uani 1 1 d . . .
C61 C 0.2501(7) 0.0054(8) 0.7555(8) 0.024(3) Uani 1 1 d . . .
C62 C 0.2096(7) -0.0650(9) 0.7305(8) 0.032(3) Uani 1 1 d . . .
H62 H 0.2338 -0.1127 0.7572 0.038 Uiso 1 1 calc R . .
C63 C 0.1327(8) -0.0649(9) 0.6654(8) 0.034(3) Uani 1 1 d . . .
H63 H 0.1036 -0.1125 0.6461 0.041 Uiso 1 1 calc R . .
C64 C 0.0989(7) 0.0074(9) 0.6288(8) 0.030(3) Uani 1 1 d . . .
H64 H 0.0457 0.0095 0.5858 0.036 Uiso 1 1 calc R . .
C65 C 0.1433(8) 0.0746(9) 0.6558(8) 0.031(3) Uani 1 1 d . . .
H65 H 0.1204 0.1227 0.6292 0.038 Uiso 1 1 calc R . .
N3 N 0.2185(6) 0.0760(6) 0.7189(6) 0.024(2) Uani 1 1 d . . .
C70 C 0.1930(8) 0.2325(8) 0.7889(9) 0.030(3) Uani 1 1 d . . .
H70 H 0.1538 0.1980 0.7511 0.036 Uiso 1 1 calc R . .
C71 C 0.1804(9) 0.3201(9) 0.7753(10) 0.038(3) Uani 1 1 d . . .
H71A H 0.2066 0.3474 0.8295 0.045 Uiso 1 1 calc R . .
H71B H 0.1217 0.3318 0.7523 0.045 Uiso 1 1 calc R . .
C72 C 0.2155(9) 0.3509(8) 0.7159(9) 0.035(3) Uani 1 1 d . . .
H72A H 0.1734 0.3480 0.6581 0.041 Uiso 1 1 calc R . .
H72B H 0.2303 0.4068 0.7288 0.041 Uiso 1 1 calc R . .
C73 C 0.2886(7) 0.3062(8) 0.7210(8) 0.028(3) Uani 1 1 d . . .
H73 H 0.2912 0.2902 0.6704 0.033 Uiso 1 1 calc R . .
C74 C 0.3547(8) 0.2863(8) 0.7974(9) 0.031(3) Uani 1 1 d . . .
H74 H 0.3979 0.2568 0.7941 0.038 Uiso 1 1 calc R . .
C76 C 0.3271(8) 0.2452(8) 0.9206(8) 0.031(3) Uani 1 1 d . . .
H76A H 0.3710 0.2089 0.9543 0.037 Uiso 1 1 calc R . .
H76B H 0.3062 0.2709 0.9583 0.037 Uiso 1 1 calc R . .
C75 C 0.3612(8) 0.3079(8) 0.8813(9) 0.031(3) Uani 1 1 d . . .
H75A H 0.3319 0.3578 0.8774 0.037 Uiso 1 1 calc R . .
H75B H 0.4190 0.3168 0.9182 0.037 Uiso 1 1 calc R . .
C77 C 0.2604(8) 0.1998(8) 0.8556(8) 0.029(3) Uani 1 1 d . . .
H77 H 0.2636 0.1441 0.8594 0.034 Uiso 1 1 calc R . .
C80 C 0.4808(13) 0.5473(12) 0.8033(13) 0.068(6) Uani 1 1 d . . .
H80A H 0.4522 0.5811 0.7541 0.081 Uiso 1 1 calc R . .
H80B H 0.5349 0.5346 0.8050 0.081 Uiso 1 1 calc R . .
Cl5 Cl 0.4924(4) 0.5980(3) 0.8938(4) 0.0838(17) Uani 1 1 d . . .
Cl6 Cl 0.4267(3) 0.4617(3) 0.7937(3) 0.0513(10) Uani 1 1 d . . .

loop_
_atom_site_aniso_label
_atom_site_aniso_U_11
_atom_site_aniso_U_22
_atom_site_aniso_U_33
_atom_site_aniso_U_23
_atom_site_aniso_U_13
_atom_site_aniso_U_12
Au1 0.0233(2) 0.0307(3) 0.0222(3) 0.0037(2) 0.0114(2) 0.00364(19)
Ir1 0.0300(3) 0.0327(3) 0.0322(3) 0.0009(2) 0.0117(2) 0.0014(2)
P1 0.0181(15) 0.0299(18) 0.0197(16) 0.0033(14) 0.0081(13) 0.0028(13)
Cl1 0.0436(19) 0.039(2) 0.0278(17) 0.0110(15) 0.0208(15) 0.0118(15)
Cl2 0.0409(19) 0.0304(19) 0.050(2) -0.0012(16) 0.0210(17) 0.0000(15)
C1 0.022(6) 0.029(7) 0.030(7) -0.001(6) 0.009(6) 0.005(5)
C2 0.027(6) 0.042(8) 0.018(6) 0.001(6) 0.015(5) 0.004(6)
C3 0.034(7) 0.045(9) 0.024(7) 0.002(6) 0.009(6) 0.000(6)
C4 0.026(7) 0.023(7) 0.035(8) 0.001(6) -0.003(6) 0.004(5)
C5 0.028(7) 0.039(9) 0.048(9) 0.002(7) 0.014(7) 0.015(6)
C6 0.033(7) 0.040(9) 0.037(8) 0.006(7) 0.018(6) 0.016(6)
C11 0.015(6) 0.037(8) 0.033(7) 0.001(6) 0.015(5) 0.002(5)
C12 0.016(6) 0.022(7) 0.031(7) -0.004(6) 0.004(5) 0.000(5)
C13 0.030(8) 0.049(10) 0.052(10) -0.009(8) 0.014(7) -0.001(7)
C14 0.028(7) 0.054(10) 0.043(9) -0.008(8) 0.018(7) -0.021(7)
C15 0.020(7) 0.076(12) 0.024(7) 0.008(7) 0.009(6) -0.001(7)
N2 0.029(6) 0.063(9) 0.045(8) 0.007(7) 0.013(6) -0.001(6)
C21 0.020(6) 0.032(7) 0.027(7) -0.005(6) 0.011(5) 0.000(5)
C22 0.032(7) 0.056(10) 0.015(6) -0.006(6) 0.009(6) -0.009(7)
C23 0.039(8) 0.043(9) 0.024(7) -0.004(6) 0.015(6) -0.001(6)
C24 0.030(8) 0.053(10) 0.053(10) -0.011(8) 0.020(7) 0.009(7)
C25 0.032(8) 0.060(11) 0.043(9) -0.010(8) 0.025(7) 0.005(7)
N1 0.026(5) 0.033(6) 0.018(5) 0.005(5) 0.010(5) -0.001(5)
C30 0.048(9) 0.054(10) 0.026(7) -0.002(7) 0.019(7) -0.003(8)
C31 0.063(10) 0.054(11) 0.040(9) -0.013(8) 0.028(8) -0.001(8)
C32 0.114(16) 0.011(7) 0.048(10) -0.005(7) 0.028(10) 0.003(8)
C33 0.039(9) 0.031(9) 0.078(13) 0.010(8) 0.019(9) 0.003(7)
C34 0.054(10) 0.033(9) 0.060(11) 0.003(8) 0.016(8) -0.018(7)
C35 0.070(12) 0.076(14) 0.043(10) -0.013(10) 0.023(9) -0.015(10)
C36 0.033(8) 0.078(13) 0.039(9) -0.010(9) 0.003(7) 0.000(8)
C37 0.031(8) 0.035(9) 0.035(8) 0.013(7) -0.004(6) -0.006(6)
Au2 0.0176(2) 0.0278(3) 0.0272(3) 0.0006(2) 0.0080(2) -0.00254(18)
Ir2 0.0173(2) 0.0292(3) 0.0249(3) 0.0009(2) 0.0094(2) 0.00082(19)
P2 0.0176(14) 0.0271(18) 0.0255(17) -0.0006(14) 0.0077(13) -0.0029(12)
Cl3 0.0218(15) 0.040(2) 0.0409(19) 0.0040(16) 0.0107(14) -0.0071(13)
Cl4 0.0255(15) 0.0360(18) 0.0288(16) 0.0011(14) 0.0151(13) 0.0015(13)
C41 0.021(6) 0.031(8) 0.036(8) -0.004(6) 0.010(6) 0.000(5)
C42 0.031(7) 0.035(8) 0.038(8) -0.002(6) 0.022(6) -0.002(6)
C43 0.043(9) 0.062(12) 0.050(10) -0.002(9) 0.026(8) -0.008(8)
C44 0.033(8) 0.046(10) 0.070(12) -0.023(9) 0.026(8) -0.009(7)
C45 0.031(8) 0.040(9) 0.045(9) 0.004(7) 0.000(7) 0.005(7)
C46 0.027(7) 0.042(9) 0.043(9) -0.015(7) 0.000(6) -0.001(6)
C51 0.033(7) 0.021(7) 0.033(7) -0.006(6) 0.020(6) -0.004(5)
C52 0.022(6) 0.026(7) 0.024(7) 0.002(5) 0.009(5) -0.008(5)
C53 0.025(7) 0.035(8) 0.052(9) 0.009(7) 0.013(7) 0.002(6)
C54 0.052(9) 0.042(9) 0.032(8) -0.002(7) 0.021(7) -0.001(7)
C55 0.042(8) 0.047(10) 0.032(8) -0.001(7) 0.012(7) -0.012(7)
N4 0.035(7) 0.056(9) 0.038(7) -0.001(6) 0.006(6) -0.013(6)
C61 0.023(6) 0.026(7) 0.023(6) -0.010(5) 0.008(5) -0.007(5)
C62 0.023(6) 0.047(9) 0.026(7) -0.002(6) 0.011(6) 0.001(6)
C63 0.036(7) 0.036(8) 0.024(7) -0.013(6) 0.007(6) -0.020(6)
C64 0.017(6) 0.047(9) 0.023(7) -0.002(6) 0.006(5) -0.004(6)
C65 0.035(7) 0.046(9) 0.014(6) -0.006(6) 0.011(6) -0.004(6)
N3 0.017(5) 0.029(6) 0.024(5) -0.006(5) 0.008(4) -0.002(4)
C70 0.030(7) 0.030(8) 0.034(7) -0.003(6) 0.017(6) -0.007(6)
C71 0.036(8) 0.039(9) 0.040(8) 0.004(7) 0.018(7) 0.019(6)
C72 0.038(8) 0.028(8) 0.034(8) 0.004(6) 0.012(6) 0.006(6)
C73 0.026(6) 0.028(7) 0.029(7) -0.002(6) 0.011(6) -0.001(5)
C74 0.028(7) 0.021(7) 0.045(8) -0.001(6) 0.016(6) 0.002(5)
C76 0.033(7) 0.028(7) 0.027(7) 0.008(6) 0.008(6) -0.002(6)
C75 0.029(7) 0.025(7) 0.037(8) -0.004(6) 0.012(6) -0.003(5)
C77 0.031(7) 0.027(7) 0.033(7) -0.002(6) 0.018(6) 0.008(5)
C80 0.080(13) 0.065(13) 0.072(13) 0.027(11) 0.046(11) 0.007(10)
Cl5 0.099(4) 0.059(3) 0.106(5) -0.010(3) 0.055(4) -0.016(3)
Cl6 0.053(2) 0.050(2) 0.055(2) 0.003(2) 0.026(2) -0.0002(19)

loop_
_atom_type_symbol
_atom_type_description
_atom_type_scat_dispersion_real
_atom_type_scat_dispersion_imag
_atom_type_scat_source
C C 0.0033 0.0016 'International Tables Vol C Tables 4.2.6.8 and 6.1.1.4'
H H 0.0000 0.0000 'International Tables Vol C Tables 4.2.6.8 and 6.1.1.4'
N N 0.0061 0.0033 'International Tables Vol C Tables 4.2.6.8 and 6.1.1.4'
P P 0.1023 0.0942 'International Tables Vol C Tables 4.2.6.8 and 6.1.1.4'
Cl Cl 0.1484 0.1585 'International Tables Vol C Tables 4.2.6.8 and 6.1.1.4'
Ir Ir -1.4442 7.9887 'International Tables Vol C Tables 4.2.6.8 and 6.1.1.4'
Au Au -2.0133 8.8022 'International Tables Vol C Tables 4.2.6.8 and 6.1.1.4'

loop_
_geom_angle_atom_site_label_1
_geom_angle_atom_site_label_2
_geom_angle_atom_site_label_3
_geom_angle
_geom_angle_site_symmetry_1
_geom_angle_site_symmetry_3
_geom_angle_publ_flag
P1 Au1 Cl1 169.88(12) . . ?
P1 Au1 Ir1 81.92(8) . . ?
Cl1 Au1 Ir1 107.99(10) . . ?
N1 Ir1 C34 90.7(6) . . ?
N1 Ir1 C30 170.5(5) . . ?
C34 Ir1 C30 90.5(7) . . ?
N1 Ir1 C33 93.7(6) . . ?
C34 Ir1 C33 37.3(6) . . ?
C30 Ir1 C33 81.6(7) . . ?
N1 Ir1 C37 153.7(5) . . ?
C34 Ir1 C37 82.4(6) . . ?
C30 Ir1 C37 35.7(6) . . ?
C33 Ir1 C37 96.0(7) . . ?
N1 Ir1 Cl2 87.8(3) . . ?
C34 Ir1 Cl2 160.8(5) . . ?
C30 Ir1 Cl2 94.2(5) . . ?
C33 Ir1 Cl2 161.9(4) . . ?
C37 Ir1 Cl2 90.5(4) . . ?
N1 Ir1 Au1 88.6(3) . . ?
C34 Ir1 Au1 122.8(5) . . ?
C30 Ir1 Au1 82.9(4) . . ?
C33 Ir1 Au1 85.7(4) . . ?
C37 Ir1 Au1 116.5(4) . . ?
Cl2 Ir1 Au1 76.29(9) . . ?
C11 P1 C1 104.5(6) . . ?
C11 P1 C21 101.9(6) . . ?
C1 P1 C21 105.3(6) . . ?
C11 P1 Au1 112.7(4) . . ?
C1 P1 Au1 113.5(4) . . ?
C21 P1 Au1 117.4(4) . . ?
C2 C1 C6 120.5(13) . . ?
C2 C1 P1 120.8(10) . . ?
C6 C1 P1 118.5(11) . . ?
C1 C2 C3 118.1(12) . . ?
C2 C3 C4 121.8(13) . . ?
C5 C4 C3 120.5(13) . . ?
C4 C5 C6 119.0(13) . . ?
C1 C6 C5 120.1(14) . . ?
C12 C11 N2 123.1(13) . . ?
C12 C11 P1 115.5(10) . . ?
N2 C11 P1 121.3(11) . . ?
C11 C12 C13 119.1(13) . . ?
C12 C13 C14 121.5(15) . . ?
C15 C14 C13 119.6(14) . . ?
C14 C15 N2 120.9(13) . . ?
C11 N2 C15 115.8(14) . . ?
N1 C21 C22 122.7(11) . . ?
N1 C21 P1 118.1(9) . . ?
C22 C21 P1 119.1(10) . . ?
C21 C22 C23 118.0(12) . . ?
C24 C23 C22 120.1(13) . . ?
C23 C24 C25 119.6(13) . . ?
N1 C25 C24 121.1(14) . . ?
C21 N1 C25 118.2(11) . . ?
C21 N1 Ir1 127.9(8) . . ?
C25 N1 Ir1 113.5(9) . . ?
C37 C30 C31 124.4(15) . . ?
C37 C30 Ir1 73.9(9) . . ?
C31 C30 Ir1 112.8(10) . . ?
C32 C31 C30 109.9(12) . . ?
C33 C32 C31 119.1(15) . . ?
C34 C33 C32 124.7(18) . . ?
C34 C33 Ir1 69.7(9) . . ?
C32 C33 Ir1 111.4(12) . . ?
C33 C34 C35 119.6(18) . . ?
C33 C34 Ir1 72.9(9) . . ?
C35 C34 Ir1 113.4(12) . . ?
C36 C35 C34 110.9(15) . . ?
C35 C36 C37 112.2(13) . . ?
C30 C37 C36 128.2(16) . . ?
C30 C37 Ir1 70.4(8) . . ?
C36 C37 Ir1 108.6(10) . . ?
P2 Au2 Cl3 168.59(12) . . ?
P2 Au2 Ir2 80.48(9) . . ?
Cl3 Au2 Ir2 110.77(9) . . ?
C77 Ir2 N3 93.1(5) . . ?
C77 Ir2 C73 97.9(5) . . ?
N3 Ir2 C73 153.2(4) . . ?
C77 Ir2 C70 39.1(5) . . ?
N3 Ir2 C70 92.2(5) . . ?
C73 Ir2 C70 81.4(5) . . ?
C77 Ir2 C74 80.4(5) . . ?
N3 Ir2 C74 167.9(5) . . ?
C73 Ir2 C74 38.8(5) . . ?
C70 Ir2 C74 89.2(5) . . ?
C77 Ir2 Cl4 162.4(4) . . ?
N3 Ir2 Cl4 87.4(3) . . ?
C73 Ir2 Cl4 89.3(4) . . ?
C70 Ir2 Cl4 158.5(4) . . ?
C74 Ir2 Cl4 95.7(4) . . ?
C77 Ir2 Au2 87.4(3) . . ?
N3 Ir2 Au2 89.4(3) . . ?
C73 Ir2 Au2 115.3(3) . . ?
C70 Ir2 Au2 126.5(4) . . ?
C74 Ir2 Au2 80.1(4) . . ?
Cl4 Ir2 Au2 75.01(8) . . ?
C51 P2 C41 107.0(6) . . ?
C51 P2 C61 104.5(6) . . ?
C41 P2 C61 103.8(6) . . ?
C51 P2 Au2 112.4(4) . . ?
C41 P2 Au2 109.2(4) . . ?
C61 P2 Au2 119.0(4) . . ?
C42 C41 C46 124.1(14) . . ?
C42 C41 P2 113.7(11) . . ?
C46 C41 P2 122.1(11) . . ?
C41 C42 C43 118.7(14) . . ?
C44 C43 C42 122.0(16) . . ?
C43 C44 C45 119.1(16) . . ?
C46 C45 C44 120.2(15) . . ?
C41 C46 C45 115.8(15) . . ?
C52 C51 N4 122.3(12) . . ?
C52 C51 P2 120.2(10) . . ?
N4 C51 P2 117.5(10) . . ?
C53 C52 C51 118.9(12) . . ?
C52 C53 C54 121.7(13) . . ?
C55 C54 C53 118.6(14) . . ?
C54 C55 N4 119.8(13) . . ?
C51 N4 C55 118.7(12) . . ?
N3 C61 C62 123.2(11) . . ?
N3 C61 P2 116.6(9) . . ?
C62 C61 P2 120.1(10) . . ?
C61 C62 C63 118.7(14) . . ?
C62 C63 C64 118.5(13) . . ?
C65 C64 C63 119.4(12) . . ?
N3 C65 C64 123.2(14) . . ?
C65 N3 C61 116.9(11) . . ?
C65 N3 Ir2 116.4(9) . . ?
C61 N3 Ir2 126.6(8) . . ?
C77 C70 C71 122.8(13) . . ?
C77 C70 Ir2 69.3(7) . . ?
C71 C70 Ir2 113.4(9) . . ?
C70 C71 C72 111.9(11) . . ?
C73 C72 C71 113.0(11) . . ?
C74 C73 C72 123.8(12) . . ?
C74 C73 Ir2 72.0(8) . . ?
C72 C73 Ir2 110.5(9) . . ?
C73 C74 C75 125.1(12) . . ?
C73 C74 Ir2 69.2(7) . . ?
C75 C74 Ir2 113.1(9) . . ?
C77 C76 C75 111.4(11) . . ?
C74 C75 C76 113.3(11) . . ?
C70 C77 C76 125.5(12) . . ?
C70 C77 Ir2 71.6(8) . . ?
C76 C77 Ir2 112.8(9) . . ?
Cl6 C80 Cl5 111.0(10) . . ?

loop_
_geom_bond_atom_site_label_1
_geom_bond_atom_site_label_2
_geom_bond_distance
_geom_bond_site_symmetry_2
_geom_bond_publ_flag
Au1 P1 2.216(3) . ?
Au1 Cl1 2.307(3) . ?
Au1 Ir1 3.0417(10) . ?
Ir1 N1 2.088(10) . ?
Ir1 C34 2.097(15) . ?
Ir1 C30 2.108(14) . ?
Ir1 C33 2.137(16) . ?
Ir1 C37 2.150(14) . ?
Ir1 Cl2 2.359(4) . ?
P1 C11 1.809(14) . ?
P1 C1 1.815(14) . ?
P1 C21 1.839(12) . ?
C1 C2 1.366(18) . ?
C1 C6 1.392(18) . ?
C2 C3 1.37(2) . ?
C3 C4 1.39(2) . ?
C4 C5 1.33(2) . ?
C5 C6 1.40(2) . ?
C11 C12 1.341(18) . ?
C11 N2 1.415(18) . ?
C12 C13 1.36(2) . ?
C13 C14 1.38(2) . ?
C14 C15 1.36(2) . ?
C15 N2 1.42(2) . ?
C21 N1 1.348(16) . ?
C21 C22 1.369(18) . ?
C22 C23 1.401(19) . ?
C23 C24 1.34(2) . ?
C24 C25 1.39(2) . ?
C25 N1 1.360(16) . ?
C30 C37 1.31(2) . ?
C30 C31 1.56(2) . ?
C31 C32 1.52(2) . ?
C32 C33 1.38(3) . ?
C33 C34 1.36(2) . ?
C34 C35 1.56(2) . ?
C35 C36 1.53(3) . ?
C36 C37 1.53(2) . ?
Au2 P2 2.221(3) . ?
Au2 Cl3 2.300(3) . ?
Au2 Ir2 3.0427(11) . ?
Ir2 C77 2.096(13) . ?
Ir2 N3 2.105(10) . ?
Ir2 C73 2.127(13) . ?
Ir2 C70 2.127(13) . ?
Ir2 C74 2.162(13) . ?
Ir2 Cl4 2.370(3) . ?
P2 C51 1.818(13) . ?
P2 C41 1.825(14) . ?
P2 C61 1.832(12) . ?
C41 C42 1.344(19) . ?
C41 C46 1.38(2) . ?
C42 C43 1.36(2) . ?
C43 C44 1.34(2) . ?
C44 C45 1.41(2) . ?
C45 C46 1.40(2) . ?
C51 C52 1.364(17) . ?
C51 N4 1.376(17) . ?
C52 C53 1.342(19) . ?
C53 C54 1.42(2) . ?
C54 C55 1.37(2) . ?
C55 N4 1.409(19) . ?
C61 N3 1.374(17) . ?
C61 C62 1.379(19) . ?
C62 C63 1.394(18) . ?
C63 C64 1.41(2) . ?
C64 C65 1.37(2) . ?
C65 N3 1.358(16) . ?
C70 C77 1.414(19) . ?
C70 C71 1.51(2) . ?
C71 C72 1.52(2) . ?
C72 C73 1.497(18) . ?
C73 C74 1.425(19) . ?
C74 C75 1.477(19) . ?
C76 C77 1.493(19) . ?
C76 C75 1.532(19) . ?
C80 Cl6 1.72(2) . ?
C80 Cl5 1.75(2) . ?
